data_2012650
loop_
_publ_author_name
'Carranza T\'ellez, Vladimir'
'S\'anchez Gayt\'an, Brenda'
'Bern\`es, Sylvain'
'Gonz\'alez Vergara, Enrique'

_publ_section_title
;
 The supramolecular structure of pyridine-2,6-dicarboxylic acid
;
_journal_issue 4
_journal_name_full 'Acta Crystallographica Section C'
_journal_page_first o228
_journal_page_last o230
_journal_paper_doi 10.1107/S0108270102002172
_journal_volume 58
_journal_year 2002
_chemical_formula_moiety 'C7 H5 N O4'
_chemical_formula_sum 'C7 H5 N O4'
_chemical_formula_weight 167.12
_chemical_melting_point 525
_chemical_name_common 'Dipicolinic acid'
_chemical_name_systematic '2,6-pyridinedicarboxylic acid'
_space_group_IT_number 11
_symmetry_cell_setting monoclinic
_symmetry_space_group_name_Hall '-P 2yb'
_symmetry_space_group_name_H-M 'P 1 21/m 1'
_atom_sites_solution_hydrogens difmap
_atom_sites_solution_primary direct
_atom_sites_solution_secondary difmap
_audit_creation_method SHELXL97
_cell_angle_alpha 90
_cell_angle_beta 93.156(7)
_cell_angle_gamma 90
_cell_formula_units_Z 2
_cell_length_a 3.7663(6)
_cell_length_b 16.1667(12)
_cell_length_c 5.5705(4)
_cell_measurement_reflns_used 70
_cell_measurement_temperature 300(2)
_cell_measurement_theta_max 18.39
_cell_measurement_theta_min 3.86
_cell_volume 338.67(6)
_computing_cell_refinement XSCANS
_computing_data_collection 'XSCANS (Siemens, 1996)'
_computing_data_reduction XSCANS
_computing_molecular_graphics 'SHELXTL (Bruker, 1997)'
_computing_publication_material SHELXL97
_computing_structure_refinement 'SHELXL97 (Sheldrick, 1997)'
_computing_structure_solution 'SHELXS97 (Sheldrick, 1997)'
_diffrn_ambient_temperature 300(2)
_diffrn_measured_fraction_theta_full 0.999
_diffrn_measured_fraction_theta_max 0.999
_diffrn_measurement_device_type 'Bruker P4'
_diffrn_measurement_method \w
_diffrn_radiation_monochromator graphite
_diffrn_radiation_type MoK\a
_diffrn_radiation_wavelength 0.71073
_diffrn_reflns_av_R_equivalents 0.036
_diffrn_reflns_av_sigmaI/netI 0.023
_diffrn_reflns_limit_h_max 5
_diffrn_reflns_limit_h_min -5
_diffrn_reflns_limit_k_max 22
_diffrn_reflns_limit_k_min -22
_diffrn_reflns_limit_l_max 7
_diffrn_reflns_limit_l_min -7
_diffrn_reflns_number 3920
_diffrn_reflns_theta_full 29.99
_diffrn_reflns_theta_max 29.99
_diffrn_reflns_theta_min 2.52
_diffrn_standards_decay_% 1
_diffrn_standards_interval_count 97
_diffrn_standards_number 3
_exptl_absorpt_coefficient_mu 0.138
_exptl_absorpt_correction_type none
_exptl_crystal_colour colourless
_exptl_crystal_density_diffrn 1.639
_exptl_crystal_density_meas ?
_exptl_crystal_density_method 'not measured'
_exptl_crystal_description irregular
_exptl_crystal_F_000 172
_exptl_crystal_size_max 0.7
_exptl_crystal_size_mid 0.4
_exptl_crystal_size_min 0.4
_refine_diff_density_max 0.34
_refine_diff_density_min -0.18
_refine_ls_extinction_method none
_refine_ls_goodness_of_fit_ref 1.061
_refine_ls_hydrogen_treatment refall
_refine_ls_matrix_type full
_refine_ls_number_parameters 74
_refine_ls_number_reflns 1021
_refine_ls_number_restraints 2
_refine_ls_restrained_S_all 1.060
_refine_ls_R_factor_all 0.043
_refine_ls_R_factor_gt 0.040
_refine_ls_shift/su_max 0.001
_refine_ls_shift/su_mean 0.000
_refine_ls_structure_factor_coef Fsqd
_refine_ls_weighting_details 'calc w = 1/[\s^2^(Fo^2^)+(0.0827P)^2^+0.0236P] where P=(Fo^2^+2Fc^2^)/3'
_refine_ls_weighting_scheme calc
_refine_ls_wR_factor_gt 0.118
_refine_ls_wR_factor_ref 0.121
_reflns_number_gt 937
_reflns_number_total 1021
_reflns_threshold_expression I>2\s(I)
_cod_data_source_file sk1531.cif
_cod_data_source_block I
_cod_depositor_comments
;
The following automatic conversions were performed:
'_symmetry_cell_setting' value 'Monoclinic' changed to 'monoclinic'
according to '/home/saulius/struct/CIF-dictionaries/cif_core.dic'
dictionary named 'cif_core.dic' version 2.4.1 from 2010-06-29.

Automatic conversion script
Id: cif_fix_enum 1527 2010-12-29 10:47:43Z saulius 

The following automatic conversions were performed:

'_symmetry_cell_setting' value 'Monoclinic' changed to 'monoclinic'
according to /home/saulius/struct/CIF-dictionaries/cif_core.dic
dictionary named 'cif_core.dic' version 2.4.1 from 2010-06-29.

Automatic conversion script
Id: cif_fix_values 1715 2011-07-08 13:25:40Z adriana 

The following automatic conversions were performed:

'_exptl_crystal_density_meas' value 'not measured' was changed to '?'
- the value is perceived as not measured.

Automatic conversion script
Id: cif_fix_values 3008 2015-01-20 13:52:24Z robertas 
;
_cod_original_sg_symbol_Hall -P2yb
_cod_original_sg_symbol_H-M 'P 21/m'
_cod_database_code 2012650
_cod_database_fobs_code 2012650

loop_
_symmetry_equiv_pos_as_xyz
'x, y, z'
'-x, y+1/2, -z'
'-x, -y, -z'
'x, -y-1/2, z'

loop_
_atom_site_label
_atom_site_fract_x
_atom_site_fract_y
_atom_site_fract_z
_atom_site_U_iso_or_equiv
_atom_site_adp_type
_atom_site_calc_flag
_atom_site_refinement_flags
_atom_site_occupancy
_atom_site_disorder_assembly
_atom_site_disorder_group
_atom_site_type_symbol
C1 0.1489(2) 0.60137(5) 0.64848(17) 0.0331(2) Uani d . 1 . . C
C2 0.2615(2) 0.67993(5) 0.77301(14) 0.0287(2) Uani d . 1 . . C
C3 0.4513(3) 0.67632(5) 0.99546(17) 0.0337(2) Uani d . 1 . . C
H3 0.516(4) 0.6252(12) 1.070(3) 0.049(4) Uiso d . 1 . . H
C4 0.5489(3) 0.7500 1.1093(2) 0.0349(3) Uani d S 1 . . C
H4 0.698(7) 0.7500 1.272(5) 0.063(7) Uiso d S 1 . . H
N1 0.1650(3) 0.7500 0.66094(18) 0.0289(2) Uani d S 1 . . N
O1 0.2503(3) 0.53435(5) 0.75157(16) 0.0580(3) Uani d D 1 . . O
H1 0.158(7) 0.4969(19) 0.688(5) 0.054(6) Uiso d PD 0.66(3) . . H
O2 -0.0354(2) 0.60406(4) 0.45566(14) 0.0490(3) Uani d D 1 . . O
H2 -0.119(12) 0.564(2) 0.401(8) 0.054(6) Uiso d PD 0.34(3) . . H

loop_
_atom_site_aniso_label
_atom_site_aniso_U_11
_atom_site_aniso_U_22
_atom_site_aniso_U_33
_atom_site_aniso_U_12
_atom_site_aniso_U_13
_atom_site_aniso_U_23
C1 0.0399(4) 0.0239(4) 0.0346(4) -0.0008(3) -0.0070(3) 0.0025(3)
C2 0.0329(4) 0.0239(4) 0.0287(4) 0.0000(2) -0.0039(3) 0.0012(2)
C3 0.0384(4) 0.0318(5) 0.0300(4) 0.0012(3) -0.0058(3) 0.0044(3)
C4 0.0393(6) 0.0381(6) 0.0264(5) 0.000 -0.0069(4) 0.000
N1 0.0345(5) 0.0235(4) 0.0281(4) 0.000 -0.0050(3) 0.000
O1 0.0862(6) 0.0237(4) 0.0600(5) -0.0001(3) -0.0339(5) 0.0061(3)
O2 0.0722(6) 0.0272(4) 0.0444(5) -0.0014(3) -0.0262(4) -0.0003(3)

loop_
_atom_type_symbol
_atom_type_description
_atom_type_scat_dispersion_real
_atom_type_scat_dispersion_imag
_atom_type_scat_source
C C 0.0033 0.0016 'International Tables Vol C Tables 4.2.6.8 and 6.1.1.4'
H H 0.0000 0.0000 'International Tables Vol C Tables 4.2.6.8 and 6.1.1.4'
N N 0.0061 0.0033 'International Tables Vol C Tables 4.2.6.8 and 6.1.1.4'
O O 0.0106 0.0060 'International Tables Vol C Tables 4.2.6.8 and 6.1.1.4'

loop_
_geom_angle_atom_site_label_1
_geom_angle_atom_site_label_2
_geom_angle_atom_site_label_3
_geom_angle_site_symmetry_1
_geom_angle_site_symmetry_3
_geom_angle
_geom_angle_publ_flag
O2 C1 O1 . . 123.81(9) y
O2 C1 C2 . . 119.96(8) y
O1 C1 C2 . . 116.23(8) y
N1 C2 C3 . . 124.29(8) y
N1 C2 C1 . . 116.14(8) y
C3 C2 C1 . . 119.57(7) y
C4 C3 C2 . . 118.58(8) y
C4 C3 H3 . . 119.4(11) y
C2 C3 H3 . . 122.0(11) y
C3 C4 C3 . 4_575 118.04(12) y
C3 C4 H4 . . 120.96(6) y
C3 C4 H4 4_575 . 120.96(8) n
C2 N1 C2 4_575 . 116.22(10) y
C1 O1 H1 . . 110(2) y
C1 O2 H2 . . 120(4) y

loop_
_geom_bond_atom_site_label_1
_geom_bond_atom_site_label_2
_geom_bond_site_symmetry_2
_geom_bond_distance
_geom_bond_publ_flag
C1 O1 . 1.2750(10) y
C1 O2 . 1.2472(12) y
C1 C2 . 1.4973(11) y
C2 N1 . 1.3342(9) y
C2 C3 . 1.3973(12) y
C3 C4 . 1.3894(11) y
C3 H3 . 0.95(2) y
C4 C3 4_575 1.3894(11) n
C4 H4 . 1.04(3) y
N1 C2 4_575 1.3342(9) n
O1 H1 . 0.77(3) y
O2 H2 . 0.77(3) y

loop_
_geom_hbond_atom_site_label_D
_geom_hbond_atom_site_label_H
_geom_hbond_atom_site_label_A
_geom_hbond_site_symmetry_A
_geom_hbond_distance_DH
_geom_hbond_distance_HA
_geom_hbond_distance_DA
_geom_hbond_angle_DHA
_geom_hbond_publ_flag
O1 H1 O2 3_566 0.77(3) 1.86(3) 2.6252(12) 167(3) y
O2 H2 O1 3_566 0.77(3) 1.86(3) 2.6252(12) 171(5) y

loop_
_geom_torsion_atom_site_label_1
_geom_torsion_atom_site_label_2
_geom_torsion_atom_site_label_3
_geom_torsion_atom_site_label_4
_geom_torsion_site_symmetry_4
_geom_torsion
_geom_torsion_publ_flag
O2 C1 C2 N1 . -2.51(15) n
O1 C1 C2 N1 . 177.88(9) n
O2 C1 C2 C3 . 176.50(9) n
O1 C1 C2 C3 . -3.11(14) n
N1 C2 C3 C4 . -0.23(17) n
C1 C2 C3 C4 . -179.16(8) n
C2 C3 C4 C3 4_575 0.16(19) n
C3 C2 N1 C2 4_575 0.28(17) n
C1 C2 N1 C2 4_575 179.24(6) n
O2 C1 C2 N1 . -2.51(15) n
O1 C1 C2 N1 . 177.88(9) n
O2 C1 C2 C3 . 176.50(9) n
O1 C1 C2 C3 . -3.11(14) n
N1 C2 C3 C4 . -0.23(17) n
C1 C2 C3 C4 . -179.16(8) n
C2 C3 C4 C3 4_575 0.16(19) n
C3 C2 N1 C2 4_575 0.28(17) n
C1 C2 N1 C2 4_575 179.24(6) n
H4 C4 C3 H3 . 2.0(17) n
H4 C4 C3 C2 . -177.8(15) n
H3 C3 C2 C1 . 1.1(10) n
H3 C3 C2 N1 . 180.0(10) n
H1 O1 C1 O2 . -9(2) n
H1 O1 C1 C2 . 171(2) n
H2 O2 C1 O1 . 9(4) n
H2 O2 C1 C2 . -170(4) n
